data_4515798
loop_
_publ_author_name
'He, Jian'
'Chen, Caiyou'
'Fu, Gregory C.'
'Peters, Jonas C.'

_publ_section_title
;
 Visible-Light-Induced, Copper-Catalyzed Three-Component Coupling of Alkyl
 Halides, Olefins, and Trifluoromethylthiolate to Generate Trifluoromethyl
 Thioethers.
;
_journal_issue 12
_journal_name_full 'ACS catalysis'
_journal_page_first 11741
_journal_page_last 11748
_journal_paper_doi 10.1021/acscatal.8b04094
_journal_volume 8
_journal_year 2018
_chemical_formula_moiety 'C90 H64 Cu2 F6 P4 S2'
_chemical_formula_sum 'C90 H64 Cu2 F6 P4 S2'
_chemical_formula_weight 1574.49
_chemical_name_systematic (BINAP)CuSCF3
_space_group_crystal_system triclinic
_space_group_IT_number 2
_space_group_name_Hall '-P 1'
_space_group_name_H-M_alt 'P -1'
_atom_sites_solution_hydrogens geom
_audit_creation_date 2017-12-11
_audit_creation_method
;
Olex2 1.2
(compiled 2017.08.10 svn.r3458 for OlexSys, GUI svn.r5381)
;
_cell_angle_alpha 101.643(4)
_cell_angle_beta 97.123(4)
_cell_angle_gamma 109.481(4)
_cell_formula_units_Z 1
_cell_length_a 11.1442(12)
_cell_length_b 12.9041(13)
_cell_length_c 13.9829(14)
_cell_measurement_reflns_used 9021
_cell_measurement_temperature 100(2)
_cell_measurement_theta_max 42.66
_cell_measurement_theta_min 2.57
_cell_volume 1816.4(3)
_computing_cell_refinement 'SAINT V8.38A (?, 2016)'
_computing_data_reduction 'SAINT V8.38A (?, 2016)'
_computing_molecular_graphics 'Olex2 (Dolomanov et al., 2009)'
_computing_publication_material 'Olex2 (Dolomanov et al., 2009)'
_computing_structure_refinement 'XL (Sheldrick, 2008)'
_diffrn_ambient_temperature 100(2)
_diffrn_measured_fraction_theta_full 0.999
_diffrn_measured_fraction_theta_max 1.000
_diffrn_measurement_device_type 'Bruker APEX-II CCD'
_diffrn_measurement_method '\f and \w scans'
_diffrn_radiation_type MoK\a
_diffrn_radiation_wavelength 0.71073
_diffrn_reflns_av_R_equivalents 0.0486
_diffrn_reflns_av_unetI/netI 0.0336
_diffrn_reflns_Laue_measured_fraction_full 0.999
_diffrn_reflns_Laue_measured_fraction_max 1.000
_diffrn_reflns_limit_h_max 21
_diffrn_reflns_limit_h_min -21
_diffrn_reflns_limit_k_max 24
_diffrn_reflns_limit_k_min -24
_diffrn_reflns_limit_l_max 26
_diffrn_reflns_limit_l_min -26
_diffrn_reflns_number 200649
_diffrn_reflns_point_group_measured_fraction_full 0.999
_diffrn_reflns_point_group_measured_fraction_max 1.000
_diffrn_reflns_theta_full 25.242
_diffrn_reflns_theta_max 42.105
_diffrn_reflns_theta_min 2.097
_diffrn_standards_number 0
_exptl_absorpt_coefficient_mu 0.795
_exptl_absorpt_correction_T_max 0.7487
_exptl_absorpt_correction_T_min 0.7082
_exptl_absorpt_correction_type multi-scan
_exptl_absorpt_process_details
'SADABS-2016/2 (Bruker,2016/2) was used for absorption correction. wR2(int) was 0.0662 before and 0.0526 after correction. The Ratio of minimum to maximum transmission is 0.9459. The \l/2 correction factor is Not present.'
_exptl_crystal_colour 'clear yellow'
_exptl_crystal_colour_lustre clear
_exptl_crystal_colour_primary yellow
_exptl_crystal_density_diffrn 1.439
_exptl_crystal_description block
_exptl_crystal_F_000 808
_exptl_crystal_size_max 0.21
_exptl_crystal_size_mid 0.18
_exptl_crystal_size_min 0.14
_refine_diff_density_max 2.447
_refine_diff_density_min -0.734
_refine_diff_density_rms 0.128
_refine_ls_extinction_method none
_refine_ls_goodness_of_fit_ref 1.055
_refine_ls_hydrogen_treatment constr
_refine_ls_matrix_type full
_refine_ls_number_parameters 469
_refine_ls_number_reflns 25546
_refine_ls_number_restraints 0
_refine_ls_restrained_S_all 1.055
_refine_ls_R_factor_all 0.0618
_refine_ls_R_factor_gt 0.0405
_refine_ls_shift/su_max 0.002
_refine_ls_shift/su_mean 0.000
_refine_ls_structure_factor_coef Fsqd
_refine_ls_weighting_details 'w=1/[\s^2^(Fo^2^)+(0.0551P)^2^+0.8397P] where P=(Fo^2^+2Fc^2^)/3'
_refine_ls_weighting_scheme calc
_refine_ls_wR_factor_gt 0.1041
_refine_ls_wR_factor_ref 0.1151
_reflns_Friedel_coverage 0.000
_reflns_number_gt 19850
_reflns_number_total 25546
_reflns_threshold_expression 'I > 2\s(I)'
_cod_data_source_file cs8b04094_si_002.cif
_cod_data_source_block p17316_cut_p53a_a
_cod_database_code 4515798
_shelx_shelxl_version_number 2014/7
_shelx_space_group_comment
;
The symmetry employed for this shelxl refinement is uniquely defined
by the following loop, which should always be used as a source of
symmetry information in preference to the above space-group names.
They are only intended as comments.
;
_shelx_estimated_absorpt_t_max 0.897
_shelx_estimated_absorpt_t_min 0.851
_olex2_refinement_description
;
1. Fixed Uiso
 At 1.2 times of:
  All C(H) groups
2.a Aromatic/amide H refined with riding coordinates:
 C43(H43), C12(H12), C9(H9), C16(H16), C11(H11), C35(H35), C23(H23), C28(H28),
 C44(H44), C45(H45), C6(H6), C39(H39), C22(H22), C42(H42), C21(H21), C15(H15),
 C13(H13), C29(H29), C4(H4), C33(H33), C10(H10), C19(H19), C38(H38), C5(H5),
 C25(H25), C7(H7), C3(H3), C18(H18), C24(H24), C32(H32), C17(H17), C34(H34)
;
_olex2_submission_special_instructions 'No special instructions were received'

loop_
_space_group_symop_operation_xyz
'x, y, z'
'-x, -y, -z'

loop_
_atom_site_label
_atom_site_type_symbol
_atom_site_fract_x
_atom_site_fract_y
_atom_site_fract_z
_atom_site_U_iso_or_equiv
_atom_site_adp_type
_atom_site_occupancy
_atom_site_site_symmetry_order
_atom_site_calc_flag
_atom_site_refinement_flags_posn
Cu1 Cu 0.52693(2) 0.58649(2) 0.12378(2) 0.01118(3) Uani 1 1 d .
S1 S 0.44776(2) 0.39086(2) 0.04598(2) 0.01207(4) Uani 1 1 d .
P1 P 0.73622(2) 0.68851(2) 0.21081(2) 0.01058(4) Uani 1 1 d .
P2 P 0.42271(2) 0.66864(2) 0.23008(2) 0.00885(4) Uani 1 1 d .
F2 F 0.48064(10) 0.20753(6) 0.07446(6) 0.02628(16) Uani 1 1 d .
F1 F 0.50247(9) 0.33298(7) 0.20941(5) 0.02414(15) Uani 1 1 d .
F3 F 0.65523(8) 0.35720(8) 0.12625(7) 0.02961(17) Uani 1 1 d .
C43 C 0.64132(12) 1.14538(9) 0.43478(9) 0.02005(19) Uani 1 1 d .
H43 H 0.6133 1.1773 0.4911 0.024 Uiso 1 1 calc R
C12 C 0.98459(12) 0.71924(10) 0.46857(8) 0.02051(19) Uani 1 1 d .
H12 H 1.0675 0.7701 0.5069 0.025 Uiso 1 1 calc R
C9 C 0.74068(10) 0.57065(9) 0.35655(8) 0.01612(15) Uani 1 1 d .
H9 H 0.6574 0.5199 0.3188 0.019 Uiso 1 1 calc R
C16 C 0.35864(11) 0.97028(9) 0.27825(9) 0.01779(17) Uani 1 1 d .
H16 H 0.3355 1.0166 0.3289 0.021 Uiso 1 1 calc R
C11 C 0.91768(13) 0.62210(11) 0.49718(9) 0.0221(2) Uani 1 1 d .
H11 H 0.9552 0.6063 0.5547 0.027 Uiso 1 1 calc R
C35 C 0.74179(10) 0.78274(9) 0.65036(7) 0.01472(15) Uani 1 1 d .
H35 H 0.7097 0.7375 0.6942 0.018 Uiso 1 1 calc R
C23 C 0.02190(10) 0.41719(11) 0.24586(9) 0.02109(19) Uani 1 1 d .
H23 H -0.0598 0.3639 0.2482 0.025 Uiso 1 1 calc R
C40 C 0.72672(10) 1.05352(8) 0.26947(8) 0.01569(15) Uani 1 1 d .
C28 C 0.47495(9) 0.64345(8) 0.42499(7) 0.01158(13) Uani 1 1 d .
H28 H 0.3944 0.5806 0.4033 0.014 Uiso 1 1 calc R
C44 C 0.67679(13) 1.20784(9) 0.36396(10) 0.0235(2) Uani 1 1 d .
H44 H 0.6717 1.2811 0.3723 0.028 Uiso 1 1 calc R
C14 C 0.40049(8) 0.79894(7) 0.21586(7) 0.01081(12) Uani 1 1 d .
C45 C 0.71841(12) 1.16282(9) 0.28341(10) 0.0218(2) Uani 1 1 d .
H45 H 0.7422 1.2053 0.2360 0.026 Uiso 1 1 calc R
C20 C 0.26303(8) 0.57403(8) 0.23958(7) 0.01094(12) Uani 1 1 d .
C6 C 1.07469(11) 0.77565(13) 0.10117(10) 0.0262(2) Uani 1 1 d .
H6 H 1.1563 0.8367 0.1154 0.031 Uiso 1 1 calc R
C36 C 0.69113(8) 0.87605(7) 0.32257(6) 0.00966(12) Uani 1 1 d .
C39 C 0.76700(11) 1.00531(10) 0.18530(9) 0.01934(18) Uani 1 1 d .
H39 H 0.7898 1.0469 0.1372 0.023 Uiso 1 1 calc R
C27 C 0.51913(8) 0.71199(7) 0.35904(6) 0.00914(12) Uani 1 1 d .
C22 C 0.12412(11) 0.38127(10) 0.22970(10) 0.0219(2) Uani 1 1 d .
H22 H 0.1121 0.3033 0.2213 0.026 Uiso 1 1 calc R
C42 C 0.64691(10) 1.03873(8) 0.42300(8) 0.01484(15) Uani 1 1 d .
H42 H 0.6223 0.9977 0.4712 0.018 Uiso 1 1 calc R
C21 C 0.24371(10) 0.45896(8) 0.22577(9) 0.01637(16) Uani 1 1 d .
H21 H 0.3126 0.4336 0.2136 0.020 Uiso 1 1 calc R
C15 C 0.36786(10) 0.86875(8) 0.29019(7) 0.01422(14) Uani 1 1 d .
H15 H 0.3518 0.8464 0.3495 0.017 Uiso 1 1 calc R
C13 C 0.92993(10) 0.74162(9) 0.38391(8) 0.01625(16) Uani 1 1 d .
H13 H 0.9759 0.8078 0.3645 0.020 Uiso 1 1 calc R
C29 C 0.54611(9) 0.66609(8) 0.51917(7) 0.01255(13) Uani 1 1 d .
H29 H 0.5146 0.6187 0.5615 0.015 Uiso 1 1 calc R
C4 C 0.92881(11) 0.59126(11) 0.00296(8) 0.01908(18) Uani 1 1 d .
H4 H 0.9102 0.5258 -0.0503 0.023 Uiso 1 1 calc R
C41 C 0.68902(9) 0.98896(7) 0.33962(7) 0.01167(13) Uani 1 1 d .
C33 C 0.90802(10) 0.93919(8) 0.61757(7) 0.01413(14) Uani 1 1 d .
H33 H 0.9907 0.9993 0.6392 0.017 Uiso 1 1 calc R
C26 C 0.63809(8) 0.80347(7) 0.39042(6) 0.00916(12) Uani 1 1 d .
C10 C 0.79595(13) 0.54836(10) 0.44142(9) 0.02088(19) Uani 1 1 d .
H10 H 0.7501 0.4824 0.4612 0.025 Uiso 1 1 calc R
C19 C 0.42266(10) 0.83230(9) 0.12892(8) 0.01576(15) Uani 1 1 d .
H19 H 0.4433 0.7851 0.0773 0.019 Uiso 1 1 calc R
C38 C 0.77369(10) 0.89948(9) 0.17201(8) 0.01640(16) Uani 1 1 d .
H38 H 0.8018 0.8690 0.1151 0.020 Uiso 1 1 calc R
C30 C 0.66602(9) 0.75932(8) 0.55382(7) 0.01120(13) Uani 1 1 d .
C5 C 1.04781(11) 0.68038(12) 0.02348(9) 0.0240(2) Uani 1 1 d .
H5 H 1.1107 0.6761 -0.0156 0.029 Uiso 1 1 calc R
C25 C 0.16002(10) 0.60943(9) 0.25575(9) 0.01679(16) Uani 1 1 d .
H25 H 0.1718 0.6874 0.2649 0.020 Uiso 1 1 calc R
C7 C 0.98286(10) 0.78249(11) 0.15858(9) 0.0213(2) Uani 1 1 d .
H7 H 1.0022 0.8482 0.2117 0.026 Uiso 1 1 calc R
C3 C 0.83635(10) 0.59740(9) 0.06018(7) 0.01501(15) Uani 1 1 d .
H3 H 0.7550 0.5359 0.0457 0.018 Uiso 1 1 calc R
C18 C 0.41467(11) 0.93509(10) 0.11732(10) 0.02076(19) Uani 1 1 d .
H18 H 0.4307 0.9578 0.0581 0.025 Uiso 1 1 calc R
C37 C 0.73923(8) 0.83440(8) 0.24213(7) 0.01094(12) Uani 1 1 d .
C24 C 0.03975(10) 0.53066(11) 0.25853(9) 0.02077(19) Uani 1 1 d .
H24 H -0.0301 0.5553 0.2692 0.025 Uiso 1 1 calc R
C32 C 0.83534(9) 0.92044(8) 0.52458(7) 0.01218(13) Uani 1 1 d .
H32 H 0.8674 0.9691 0.4833 0.015 Uiso 1 1 calc R
C17 C 0.38346(11) 1.00403(9) 0.19188(10) 0.02080(19) Uani 1 1 d .
H17 H 0.3790 1.0742 0.1841 0.025 Uiso 1 1 calc R
C8 C 0.80748(9) 0.66728(8) 0.32695(7) 0.01233(13) Uani 1 1 d .
C34 C 0.86093(10) 0.86998(9) 0.68120(7) 0.01605(16) Uani 1 1 d .
H34 H 0.9118 0.8838 0.7455 0.019 Uiso 1 1 calc R
C31 C 0.71272(8) 0.82919(7) 0.48932(6) 0.00989(12) Uani 1 1 d .
C2 C 0.86223(9) 0.69311(9) 0.13849(7) 0.01410(15) Uani 1 1 d .
C1 C 0.52453(11) 0.32134(9) 0.11488(8) 0.01636(16) Uani 1 1 d .

loop_
_atom_site_aniso_label
_atom_site_aniso_U_11
_atom_site_aniso_U_22
_atom_site_aniso_U_33
_atom_site_aniso_U_23
_atom_site_aniso_U_13
_atom_site_aniso_U_12
Cu1 0.00895(4) 0.01104(5) 0.01129(5) -0.00111(3) 0.00118(3) 0.00350(3)
S1 0.01433(9) 0.01008(8) 0.01127(8) 0.00159(6) 0.00202(7) 0.00474(7)
P1 0.00771(8) 0.01288(9) 0.00940(8) -0.00087(7) 0.00092(6) 0.00408(7)
P2 0.00736(8) 0.00892(8) 0.00971(8) 0.00110(6) 0.00170(6) 0.00308(6)
F2 0.0496(5) 0.0129(3) 0.0214(3) 0.0072(2) 0.0124(3) 0.0146(3)
F1 0.0396(4) 0.0235(3) 0.0130(3) 0.0068(2) 0.0062(3) 0.0149(3)
F3 0.0221(3) 0.0373(4) 0.0397(5) 0.0209(4) 0.0062(3) 0.0176(3)
C43 0.0260(5) 0.0130(4) 0.0199(4) -0.0006(3) -0.0005(4) 0.0103(4)
C12 0.0194(4) 0.0217(4) 0.0169(4) 0.0004(3) -0.0049(3) 0.0089(4)
C9 0.0164(4) 0.0163(4) 0.0139(4) 0.0013(3) 0.0034(3) 0.0053(3)
C16 0.0173(4) 0.0120(3) 0.0239(5) 0.0025(3) 0.0016(3) 0.0074(3)
C11 0.0292(5) 0.0242(5) 0.0154(4) 0.0046(4) 0.0004(4) 0.0148(4)
C35 0.0169(4) 0.0158(4) 0.0111(3) 0.0046(3) 0.0012(3) 0.0054(3)
C23 0.0119(4) 0.0246(5) 0.0246(5) 0.0119(4) 0.0040(3) 0.0007(3)
C40 0.0145(4) 0.0119(3) 0.0196(4) 0.0069(3) 0.0025(3) 0.0024(3)
C28 0.0103(3) 0.0111(3) 0.0123(3) 0.0034(3) 0.0020(2) 0.0025(2)
C44 0.0286(5) 0.0106(4) 0.0279(5) 0.0031(3) -0.0026(4) 0.0073(4)
C14 0.0095(3) 0.0110(3) 0.0122(3) 0.0031(2) 0.0022(2) 0.0040(2)
C45 0.0230(5) 0.0124(4) 0.0283(5) 0.0093(4) 0.0017(4) 0.0034(3)
C20 0.0083(3) 0.0115(3) 0.0122(3) 0.0027(2) 0.0017(2) 0.0029(2)
C6 0.0099(4) 0.0369(6) 0.0227(5) -0.0035(4) 0.0041(3) 0.0035(4)
C36 0.0091(3) 0.0094(3) 0.0093(3) 0.0017(2) 0.0019(2) 0.0025(2)
C39 0.0197(4) 0.0208(4) 0.0209(4) 0.0126(4) 0.0082(4) 0.0061(4)
C27 0.0091(3) 0.0089(3) 0.0093(3) 0.0017(2) 0.0021(2) 0.0036(2)
C22 0.0141(4) 0.0166(4) 0.0332(6) 0.0125(4) 0.0012(4) 0.0015(3)
C42 0.0179(4) 0.0112(3) 0.0147(4) 0.0009(3) 0.0019(3) 0.0064(3)
C21 0.0115(3) 0.0128(3) 0.0249(5) 0.0070(3) 0.0022(3) 0.0038(3)
C15 0.0163(4) 0.0126(3) 0.0145(4) 0.0022(3) 0.0024(3) 0.0072(3)
C13 0.0150(4) 0.0139(3) 0.0163(4) 0.0007(3) -0.0029(3) 0.0050(3)
C29 0.0125(3) 0.0126(3) 0.0125(3) 0.0048(3) 0.0027(3) 0.0037(3)
C4 0.0163(4) 0.0280(5) 0.0133(4) -0.0011(3) 0.0021(3) 0.0127(4)
C41 0.0114(3) 0.0094(3) 0.0129(3) 0.0026(2) 0.0014(3) 0.0029(2)
C33 0.0139(3) 0.0126(3) 0.0118(3) -0.0003(3) -0.0003(3) 0.0029(3)
C26 0.0094(3) 0.0088(3) 0.0091(3) 0.0014(2) 0.0024(2) 0.0035(2)
C10 0.0270(5) 0.0193(4) 0.0171(4) 0.0062(3) 0.0050(4) 0.0086(4)
C19 0.0149(4) 0.0196(4) 0.0167(4) 0.0088(3) 0.0062(3) 0.0078(3)
C38 0.0161(4) 0.0214(4) 0.0142(4) 0.0078(3) 0.0069(3) 0.0070(3)
C30 0.0121(3) 0.0114(3) 0.0099(3) 0.0023(2) 0.0016(2) 0.0046(3)
C5 0.0138(4) 0.0382(6) 0.0186(4) 0.0000(4) 0.0052(3) 0.0113(4)
C25 0.0114(3) 0.0155(4) 0.0233(4) 0.0026(3) 0.0063(3) 0.0052(3)
C7 0.0099(3) 0.0280(5) 0.0178(4) -0.0048(4) 0.0025(3) 0.0031(3)
C3 0.0126(3) 0.0197(4) 0.0118(3) -0.0007(3) 0.0010(3) 0.0081(3)
C18 0.0186(4) 0.0235(5) 0.0273(5) 0.0166(4) 0.0094(4) 0.0092(4)
C37 0.0090(3) 0.0129(3) 0.0100(3) 0.0020(2) 0.0021(2) 0.0034(2)
C24 0.0110(4) 0.0245(5) 0.0264(5) 0.0051(4) 0.0075(3) 0.0056(3)
C32 0.0115(3) 0.0113(3) 0.0112(3) 0.0008(2) 0.0014(2) 0.0025(3)
C17 0.0165(4) 0.0152(4) 0.0336(6) 0.0119(4) 0.0049(4) 0.0064(3)
C8 0.0123(3) 0.0123(3) 0.0114(3) -0.0004(3) 0.0005(3) 0.0061(3)
C34 0.0177(4) 0.0159(4) 0.0114(3) 0.0018(3) -0.0015(3) 0.0048(3)
C31 0.0101(3) 0.0092(3) 0.0096(3) 0.0009(2) 0.0019(2) 0.0037(2)
C2 0.0088(3) 0.0198(4) 0.0117(3) -0.0009(3) 0.0017(2) 0.0059(3)
C1 0.0231(4) 0.0141(4) 0.0150(4) 0.0061(3) 0.0054(3) 0.0089(3)

loop_
_atom_type_symbol
_atom_type_description
_atom_type_scat_dispersion_real
_atom_type_scat_dispersion_imag
_atom_type_scat_source
C C 0.0033 0.0016 'International Tables Vol C Tables 4.2.6.8 and 6.1.1.4'
H H 0.0000 0.0000 'International Tables Vol C Tables 4.2.6.8 and 6.1.1.4'
Cu Cu 0.3201 1.2651 'International Tables Vol C Tables 4.2.6.8 and 6.1.1.4'
F F 0.0171 0.0103 'International Tables Vol C Tables 4.2.6.8 and 6.1.1.4'
P P 0.1023 0.0942 'International Tables Vol C Tables 4.2.6.8 and 6.1.1.4'
S S 0.1246 0.1234 'International Tables Vol C Tables 4.2.6.8 and 6.1.1.4'

loop_
_geom_angle_atom_site_label_1
_geom_angle_atom_site_label_2
_geom_angle_atom_site_label_3
_geom_angle
_geom_angle_site_symmetry_3
S1 Cu1 S1 84.569(11) 2_665
P1 Cu1 S1 123.874(11) .
P1 Cu1 S1 100.038(11) 2_665
P1 Cu1 P2 97.947(12) .
P2 Cu1 S1 127.760(11) 2_665
P2 Cu1 S1 122.980(11) .
Cu1 S1 Cu1 95.429(11) 2_665
C1 S1 Cu1 125.87(4) 2_665
C1 S1 Cu1 110.22(4) .
C37 P1 Cu1 102.37(3) .
C8 P1 Cu1 124.54(3) .
C8 P1 C37 105.85(4) .
C2 P1 Cu1 115.45(3) .
C2 P1 C37 104.92(5) .
C2 P1 C8 101.94(5) .
C14 P2 Cu1 119.52(3) .
C14 P2 C20 105.20(4) .
C14 P2 C27 102.78(4) .
C20 P2 Cu1 115.47(3) .
C20 P2 C27 103.24(4) .
C27 P2 Cu1 108.75(3) .
C44 C43 H43 119.7 .
C42 C43 H43 119.7 .
C42 C43 C44 120.62(11) .
C11 C12 H12 120.0 .
C13 C12 H12 120.0 .
C13 C12 C11 119.93(10) .
C10 C9 H9 119.9 .
C10 C9 C8 120.13(10) .
C8 C9 H9 119.9 .
C15 C16 H16 120.1 .
C15 C16 C17 119.84(10) .
C17 C16 H16 120.1 .
C12 C11 H11 120.1 .
C10 C11 C12 119.85(10) .
C10 C11 H11 120.1 .
C30 C35 H35 119.7 .
C34 C35 H35 119.7 .
C34 C35 C30 120.69(9) .
C22 C23 H23 120.1 .
C24 C23 H23 120.1 .
C24 C23 C22 119.75(10) .
C45 C40 C41 119.55(10) .
C39 C40 C45 121.35(10) .
C39 C40 C41 119.06(9) .
C27 C28 H28 119.3 .
C29 C28 H28 119.3 .
C29 C28 C27 121.43(8) .
C43 C44 H44 120.0 .
C45 C44 C43 119.91(10) .
C45 C44 H44 120.0 .
C15 C14 P2 122.80(7) .
C19 C14 P2 118.19(7) .
C19 C14 C15 118.95(9) .
C40 C45 H45 119.5 .
C44 C45 C40 120.98(11) .
C44 C45 H45 119.5 .
C21 C20 P2 116.86(7) .
C21 C20 C25 119.04(9) .
C25 C20 P2 124.05(7) .
C5 C6 H6 119.8 .
C5 C6 C7 120.40(11) .
C7 C6 H6 119.8 .
C41 C36 C26 119.37(8) .
C37 C36 C41 119.69(8) .
C37 C36 C26 120.92(8) .
C40 C39 H39 119.5 .
C38 C39 C40 120.97(9) .
C38 C39 H39 119.5 .
C28 C27 P2 118.37(6) .
C26 C27 P2 122.06(6) .
C26 C27 C28 119.36(8) .
C23 C22 H22 119.8 .
C21 C22 C23 120.31(10) .
C21 C22 H22 119.8 .
C43 C42 H42 119.5 .
C43 C42 C41 120.95(10) .
C41 C42 H42 119.5 .
C20 C21 H21 119.8 .
C22 C21 C20 120.32(10) .
C22 C21 H21 119.8 .
C16 C15 C14 120.80(9) .
C16 C15 H15 119.6 .
C14 C15 H15 119.6 .
C12 C13 H13 119.7 .
C12 C13 C8 120.54(10) .
C8 C13 H13 119.7 .
C28 C29 H29 119.7 .
C28 C29 C30 120.60(8) .
C30 C29 H29 119.7 .
C5 C4 H4 119.9 .
C5 C4 C3 120.20(10) .
C3 C4 H4 119.9 .
C40 C41 C36 119.40(8) .
C42 C41 C40 117.99(9) .
C42 C41 C36 122.58(8) .
C32 C33 H33 119.7 .
C32 C33 C34 120.59(9) .
C34 C33 H33 119.7 .
C27 C26 C36 121.45(8) .
C27 C26 C31 119.81(8) .
C31 C26 C36 118.74(7) .
C9 C10 H10 119.8 .
C11 C10 C9 120.38(11) .
C11 C10 H10 119.8 .
C14 C19 H19 119.9 .
C14 C19 C18 120.25(10) .
C18 C19 H19 119.9 .
C39 C38 H38 119.5 .
C39 C38 C37 120.98(9) .
C37 C38 H38 119.5 .
C35 C30 C31 119.54(8) .
C29 C30 C35 121.28(8) .
C29 C30 C31 119.17(8) .
C6 C5 C4 119.75(10) .
C6 C5 H5 120.1 .
C4 C5 H5 120.1 .
C20 C25 H25 119.9 .
C20 C25 C24 120.30(10) .
C24 C25 H25 119.9 .
C6 C7 H7 119.8 .
C6 C7 C2 120.39(10) .
C2 C7 H7 119.8 .
C4 C3 H3 119.7 .
C4 C3 C2 120.55(10) .
C2 C3 H3 119.7 .
C19 C18 H18 119.9 .
C17 C18 C19 120.26(10) .
C17 C18 H18 119.9 .
C36 C37 P1 122.37(7) .
C36 C37 C38 119.62(9) .
C38 C37 P1 117.29(7) .
C23 C24 C25 120.28(10) .
C23 C24 H24 119.9 .
C25 C24 H24 119.9 .
C33 C32 H32 119.6 .
C33 C32 C31 120.84(9) .
C31 C32 H32 119.6 .
C16 C17 H17 120.1 .
C18 C17 C16 119.89(10) .
C18 C17 H17 120.1 .
C9 C8 P1 118.70(7) .
C9 C8 C13 119.16(9) .
C13 C8 P1 122.05(8) .
C35 C34 C33 120.06(9) .
C35 C34 H34 120.0 .
C33 C34 H34 120.0 .
C30 C31 C26 119.62(8) .
C32 C31 C26 122.09(8) .
C32 C31 C30 118.25(8) .
C7 C2 P1 124.86(8) .
C3 C2 P1 116.37(8) .
C3 C2 C7 118.71(9) .
F2 C1 S1 112.85(8) .
F2 C1 F1 104.82(8) .
F1 C1 S1 112.25(7) .
F3 C1 S1 115.73(7) .
F3 C1 F2 105.26(9) .
F3 C1 F1 104.99(9) .

loop_
_geom_bond_atom_site_label_1
_geom_bond_atom_site_label_2
_geom_bond_distance
_geom_bond_site_symmetry_2
Cu1 S1 2.3457(3) .
Cu1 S1 2.4882(4) 2_665
Cu1 P1 2.2925(4) .
Cu1 P2 2.3012(3) .
S1 Cu1 2.4881(4) 2_665
S1 C1 1.7667(11) .
P1 C37 1.8327(10) .
P1 C8 1.8298(10) .
P1 C2 1.8217(10) .
P2 C14 1.8243(9) .
P2 C20 1.8302(9) .
P2 C27 1.8523(9) .
F2 C1 1.3538(13) .
F1 C1 1.3621(13) .
F3 C1 1.3507(14) .
C43 H43 0.9500 .
C43 C44 1.4118(18) .
C43 C42 1.3759(14) .
C12 H12 0.9500 .
C12 C11 1.3929(18) .
C12 C13 1.3901(15) .
C9 H9 0.9500 .
C9 C10 1.3946(16) .
C9 C8 1.3949(15) .
C16 H16 0.9500 .
C16 C15 1.3887(14) .
C16 C17 1.3927(17) .
C11 H11 0.9500 .
C11 C10 1.3896(18) .
C35 H35 0.9500 .
C35 C30 1.4174(13) .
C35 C34 1.3716(15) .
C23 H23 0.9500 .
C23 C22 1.3919(18) .
C23 C24 1.3810(18) .
C40 C45 1.4200(15) .
C40 C39 1.4126(16) .
C40 C41 1.4253(14) .
C28 H28 0.9500 .
C28 C27 1.4236(12) .
C28 C29 1.3710(13) .
C44 H44 0.9500 .
C44 C45 1.3662(19) .
C14 C15 1.3995(13) .
C14 C19 1.3925(13) .
C45 H45 0.9500 .
C20 C21 1.3961(13) .
C20 C25 1.3965(13) .
C6 H6 0.9500 .
C6 C5 1.3842(18) .
C6 C7 1.3909(16) .
C36 C41 1.4368(12) .
C36 C26 1.5017(12) .
C36 C37 1.3925(12) .
C39 H39 0.9500 .
C39 C38 1.3690(16) .
C27 C26 1.3951(12) .
C22 H22 0.9500 .
C22 C21 1.3905(15) .
C42 H42 0.9500 .
C42 C41 1.4236(14) .
C21 H21 0.9500 .
C15 H15 0.9500 .
C13 H13 0.9500 .
C13 C8 1.4020(14) .
C29 H29 0.9500 .
C29 C30 1.4141(13) .
C4 H4 0.9500 .
C4 C5 1.3852(18) .
C4 C3 1.3933(14) .
C33 H33 0.9500 .
C33 C32 1.3734(13) .
C33 C34 1.4102(15) .
C26 C31 1.4352(12) .
C10 H10 0.9500 .
C19 H19 0.9500 .
C19 C18 1.3984(15) .
C38 H38 0.9500 .
C38 C37 1.4228(13) .
C30 C31 1.4243(13) .
C5 H5 0.9500 .
C25 H25 0.9500 .
C25 C24 1.3969(15) .
C7 H7 0.9500 .
C7 C2 1.3992(15) .
C3 H3 0.9500 .
C3 C2 1.3949(14) .
C18 H18 0.9500 .
C18 C17 1.3861(18) .
C24 H24 0.9500 .
C32 H32 0.9500 .
C32 C31 1.4221(13) .
C17 H17 0.9500 .
C34 H34 0.9500 .

loop_
_smtbx_masks_void_nr
_smtbx_masks_void_average_x
_smtbx_masks_void_average_y
_smtbx_masks_void_average_z
_smtbx_masks_void_volume
_smtbx_masks_void_count_electrons
1 0.000 0.000 0.000 117.1 23.0
